data_4033299
loop_
_publ_author_name
'Tateno, Kotaro'
'Ogawa, Rie'
'Sakamoto, Ryota'
'Tsuchiya, Mizuho'
'Kutsumura, Noriki'
'Otani, Takashi'
'Ono, Kosuke'
'Kawai, Hidetoshi'
'Saito, Takao'

_publ_section_title
;
 Dibenzopyrrolo[1,2-a][1,8]naphthyridines: Synthesis and Structural
 Modification of Fluorescent L-Shaped Heteroarenes.
;
_journal_name_full 'The Journal of organic chemistry'
_journal_paper_doi 10.1021/acs.joc.7b02674
_journal_year 2017
_chemical_formula_moiety 'C41 H40 N2'
_chemical_formula_sum 'C41 H40 N2'
_chemical_formula_weight 560.78
_space_group_crystal_system monoclinic
_space_group_IT_number 14
_space_group_name_Hall '-P 2ybc'
_space_group_name_H-M_alt 'P 1 21/c 1'
_symmetry_space_group_name_Hall '-P 2ybc'
_symmetry_space_group_name_H-M 'P 1 21/c 1'
_atom_sites_solution_hydrogens geom
_atom_sites_solution_primary direct
_atom_sites_solution_secondary difmap
_cell_angle_alpha 90.0000
_cell_angle_beta 98.416(7)
_cell_angle_gamma 90.0000
_cell_formula_units_Z 4
_cell_length_a 12.3768(2)
_cell_length_b 8.25551(15)
_cell_length_c 30.2129(6)
_cell_measurement_reflns_used 24995
_cell_measurement_temperature 123
_cell_measurement_theta_max 68.18
_cell_measurement_theta_min 2.96
_cell_volume 3053.81(11)
_computing_cell_refinement 'RAPID AUTO'
_computing_data_collection 'RAPID AUTO (Rigaku, ????)'
_computing_data_reduction 'RAPID AUTO'
_computing_molecular_graphics 'CrystalStructure 4.2.5'
_computing_publication_material 'CrystalStructure 4.2.5 (Rigaku, 2017)'
_computing_structure_refinement 'SHELXL Version 2017/1 (Sheldrick, 2008)'
_computing_structure_solution 'SHELXD Version 2013/2 (Sheldrick, 2008)'
_diffrn_ambient_temperature 123
_diffrn_measured_fraction_theta_full 0.987
_diffrn_measured_fraction_theta_max 0.986
_diffrn_measurement_device_type 'Rigaku R-AXIS RAPID'
_diffrn_radiation_type 'Cu K\a'
_diffrn_radiation_wavelength 1.54187
_diffrn_reflns_av_R_equivalents 0.0902
_diffrn_reflns_Laue_measured_fraction_full 0.987
_diffrn_reflns_Laue_measured_fraction_max 0.986
_diffrn_reflns_limit_h_max 14
_diffrn_reflns_limit_h_min -14
_diffrn_reflns_limit_k_max 9
_diffrn_reflns_limit_k_min -8
_diffrn_reflns_limit_l_max 36
_diffrn_reflns_limit_l_min -36
_diffrn_reflns_number 33512
_diffrn_reflns_point_group_measured_fraction_full 0.987
_diffrn_reflns_point_group_measured_fraction_max 0.986
_diffrn_reflns_theta_full 67.687
_diffrn_reflns_theta_max 68.196
_diffrn_reflns_theta_min 2.957
_diffrn_standards_number 0
_exptl_absorpt_coefficient_mu 0.532
_exptl_absorpt_correction_T_max 0.974
_exptl_absorpt_correction_T_min 0.563
_exptl_absorpt_correction_type multi-scan
_exptl_absorpt_process_details 'ABSCOR (Rigaku, 1995)'
_exptl_crystal_colour yellow
_exptl_crystal_density_diffrn 1.220
_exptl_crystal_density_method 'not measured'
_exptl_crystal_description rod
_exptl_crystal_F_000 1200.00
_exptl_crystal_size_max 0.250
_exptl_crystal_size_mid 0.070
_exptl_crystal_size_min 0.050
_refine_diff_density_max 0.40
_refine_diff_density_min -0.22
_refine_ls_extinction_method none
_refine_ls_goodness_of_fit_ref 1.054
_refine_ls_hydrogen_treatment constr
_refine_ls_number_parameters 388
_refine_ls_number_reflns 5489
_refine_ls_number_restraints 0
_refine_ls_R_factor_all 0.1035
_refine_ls_R_factor_gt 0.0647
_refine_ls_shift/su_max 0.000
_refine_ls_structure_factor_coef Fsqd
_refine_ls_weighting_details 'w = 1/[\s^2^(Fo^2^)+(0.0824P)^2^+0.1870P] where P=(Fo^2^+2Fc^2^)/3'
_refine_ls_weighting_scheme calc
_refine_ls_wR_factor_gt 0.1554
_refine_ls_wR_factor_ref 0.1735
_reflns_Friedel_coverage 0.000
_reflns_number_gt 3538
_reflns_number_total 5489
_reflns_threshold_expression F^2^>2.0\s(F^2^)
_cod_data_source_file jo7b02674_si_002.cif
_cod_data_source_block 170914kt
_cod_database_code 4033299

loop_
_space_group_symop_id
_space_group_symop_operation_xyz
1 +X,+Y,+Z
2 -X,1/2+Y,1/2-Z
3 -X,-Y,-Z
4 +X,-1/2-Y,-1/2+Z

loop_
_atom_site_label
_atom_site_type_symbol
_atom_site_fract_x
_atom_site_fract_y
_atom_site_fract_z
_atom_site_U_iso_or_equiv
_atom_site_adp_type
_atom_site_occupancy
_atom_site_site_symmetry_order
_atom_site_calc_flag
_atom_site_refinement_flags_posn
_atom_site_refinement_flags_adp
N1 N 0.05205(16) 0.6517(3) -0.02803(7) 0.0382(5) Uani 1 1 d . .
N2 N 0.10381(16) 0.7500(3) 0.04362(7) 0.0369(5) Uani 1 1 d . .
C1 C -0.4042(2) 0.5859(5) -0.26640(10) 0.0606(9) Uani 1 1 d . .
H1 H -0.454487 0.579096 -0.293292 0.073 Uiso 1 1 calc R U
C2 C -0.3930(2) 0.7291(4) -0.24217(10) 0.0574(8) Uani 1 1 d . .
H2 H -0.436637 0.820302 -0.252232 0.069 Uiso 1 1 calc R U
C3 C -0.3414(2) 0.4527(4) -0.25106(10) 0.0565(8) Uani 1 1 d . .
H3 H -0.349523 0.353504 -0.267133 0.068 Uiso 1 1 calc R U
C4 C -0.3194(2) 0.7394(4) -0.20379(9) 0.0474(7) Uani 1 1 d . .
H4 H -0.312568 0.838453 -0.187642 0.057 Uiso 1 1 calc R U
C5 C -0.2665(2) 0.4646(4) -0.21206(9) 0.0467(7) Uani 1 1 d . .
H5 H -0.223251 0.373168 -0.201898 0.056 Uiso 1 1 calc R U
C6 C -0.2539(2) 0.6081(3) -0.18773(9) 0.0393(6) Uani 1 1 d . .
C7 C -0.1763(2) 0.6225(3) -0.14584(8) 0.0352(6) Uani 1 1 d . .
C8 C -0.2001(2) 0.7131(3) -0.11031(8) 0.0380(6) Uani 1 1 d . .
H6 H -0.267938 0.768679 -0.112724 0.046 Uiso 1 1 calc R U
C9 C -0.07461(19) 0.5385(3) -0.14061(9) 0.0380(6) Uani 1 1 d . .
H7 H -0.056939 0.474693 -0.164710 0.046 Uiso 1 1 calc R U
C10 C -0.0020(2) 0.5468(3) -0.10223(8) 0.0393(6) Uani 1 1 d . .
H8 H 0.064554 0.487846 -0.099818 0.047 Uiso 1 1 calc R U
C11 C -0.0245(2) 0.6416(3) -0.06632(8) 0.0364(6) Uani 1 1 d . .
C12 C -0.1251(2) 0.7251(3) -0.06997(8) 0.0349(6) Uani 1 1 d . .
C13 C -0.1487(2) 0.8145(3) -0.03263(8) 0.0378(6) Uani 1 1 d . .
H9 H -0.216344 0.870225 -0.034361 0.045 Uiso 1 1 calc R U
C14 C -0.0757(2) 0.8222(3) 0.00592(8) 0.0375(6) Uani 1 1 d . .
C15 C 0.0264(2) 0.7376(3) 0.00552(8) 0.0347(6) Uani 1 1 d . .
C16 C -0.0970(2) 0.9112(3) 0.04599(8) 0.0359(6) Uani 1 1 d . .
C17 C -0.0175(2) 0.9209(3) 0.08168(9) 0.0373(6) Uani 1 1 d . .
C18 C 0.0873(2) 0.8429(3) 0.08073(8) 0.0377(6) Uani 1 1 d . .
C19 C 0.1785(2) 0.8351(3) 0.11207(9) 0.0423(7) Uani 1 1 d . .
H10 H 0.188797 0.888428 0.140236 0.051 Uiso 1 1 calc R U
C20 C 0.2088(2) 0.6784(3) 0.05261(8) 0.0361(6) Uani 1 1 d . .
C21 C 0.2559(2) 0.7323(3) 0.09495(8) 0.0380(6) Uani 1 1 d . .
C22 C 0.3596(2) 0.6769(3) 0.11265(9) 0.0397(7) Uani 1 1 d . .
H11 H 0.392525 0.713346 0.141299 0.048 Uiso 1 1 calc R U
C23 C 0.2623(2) 0.5725(3) 0.02737(9) 0.0397(6) Uani 1 1 d . .
H12 H 0.229880 0.538323 -0.001561 0.048 Uiso 1 1 calc R U
C24 C 0.3658(2) 0.5183(3) 0.04629(8) 0.0394(6) Uani 1 1 d . .
H13 H 0.403843 0.444958 0.029865 0.047 Uiso 1 1 calc R U
C25 C 0.4155(2) 0.5691(3) 0.08892(8) 0.0368(6) Uani 1 1 d . .
C26 C 0.5250(2) 0.5084(3) 0.10818(9) 0.0375(6) Uani 1 1 d . .
C27 C 0.5552(2) 0.4939(3) 0.15457(9) 0.0464(7) Uani 1 1 d . .
H14 H 0.504102 0.520790 0.174011 0.056 Uiso 1 1 calc R U
C28 C 0.6026(2) 0.4652(3) 0.08105(9) 0.0420(7) Uani 1 1 d . .
H15 H 0.584507 0.474719 0.049498 0.050 Uiso 1 1 calc R U
C29 C 0.7052(2) 0.4089(3) 0.09883(10) 0.0444(7) Uani 1 1 d . .
H16 H 0.755711 0.377089 0.079624 0.053 Uiso 1 1 calc R U
C30 C 0.6593(2) 0.4405(4) 0.17251(10) 0.0527(8) Uani 1 1 d . .
H17 H 0.678930 0.432664 0.204032 0.063 Uiso 1 1 calc R U
C31 C 0.7337(2) 0.3991(4) 0.14483(10) 0.0517(8) Uani 1 1 d . .
H18 H 0.804713 0.363844 0.157266 0.062 Uiso 1 1 calc R U
C32 C -0.2106(2) 0.9812(3) 0.04575(9) 0.0403(6) Uani 1 1 d . .
H19 H -0.232606 1.039895 0.017291 0.048 Uiso 1 1 calc R U
H20 H -0.208676 1.060201 0.070501 0.048 Uiso 1 1 calc R U
C33 C -0.2962(2) 0.8498(3) 0.05096(9) 0.0443(7) Uani 1 1 d . .
H21 H -0.303398 0.777045 0.024652 0.053 Uiso 1 1 calc R U
H22 H -0.270582 0.784031 0.077851 0.053 Uiso 1 1 calc R U
C34 C -0.4076(2) 0.9208(4) 0.05528(10) 0.0503(8) Uani 1 1 d . .
H23 H -0.423557 1.009493 0.033244 0.060 Uiso 1 1 calc R U
H24 H -0.463748 0.835890 0.047652 0.060 Uiso 1 1 calc R U
C35 C -0.4169(2) 0.9863(4) 0.10160(10) 0.0564(8) Uani 1 1 d . .
H25 H -0.356006 1.062752 0.110644 0.068 Uiso 1 1 calc R U
H26 H -0.409113 0.895419 0.123205 0.068 Uiso 1 1 calc R U
C36 C -0.5244(3) 1.0726(4) 0.10403(13) 0.0811(12) Uani 1 1 d . .
H35 H -0.525504 1.111905 0.134567 0.097 Uiso 1 1 calc R U
H36 H -0.531949 1.164439 0.083261 0.097 Uiso 1 1 calc R U
H37 H -0.585095 0.996985 0.095831 0.097 Uiso 1 1 calc R U
C37 C -0.0298(2) 1.0061(3) 0.12462(8) 0.0406(6) Uani 1 1 d . .
H27 H -0.085770 1.091911 0.118282 0.049 Uiso 1 1 calc R U
H28 H 0.040284 1.059111 0.136423 0.049 Uiso 1 1 calc R U
C38 C -0.0627(2) 0.8922(3) 0.16062(8) 0.0443(7) Uani 1 1 d . .
H29 H -0.124783 0.824292 0.147113 0.053 Uiso 1 1 calc R U
H30 H -0.000703 0.819180 0.171056 0.053 Uiso 1 1 calc R U
C39 C -0.0949(2) 0.9819(3) 0.20059(9) 0.0504(7) Uani 1 1 d . .
H31 H -0.111755 0.900717 0.222716 0.060 Uiso 1 1 calc R U
H32 H -0.163002 1.042726 0.190471 0.060 Uiso 1 1 calc R U
C40 C -0.0109(3) 1.0998(4) 0.22423(10) 0.0557(8) Uani 1 1 d . .
H33 H 0.003274 1.184775 0.202704 0.067 Uiso 1 1 calc R U
H34 H -0.042443 1.153318 0.248737 0.067 Uiso 1 1 calc R U
C41 C 0.0958(3) 1.0236(4) 0.24341(11) 0.0681(10) Uani 1 1 d . .
H38 H 0.145082 1.107043 0.257954 0.082 Uiso 1 1 calc R U
H39 H 0.083190 0.941299 0.265447 0.082 Uiso 1 1 calc R U
H40 H 0.128986 0.972811 0.219335 0.082 Uiso 1 1 calc R U

loop_
_atom_site_aniso_label
_atom_site_aniso_U_11
_atom_site_aniso_U_22
_atom_site_aniso_U_33
_atom_site_aniso_U_23
_atom_site_aniso_U_13
_atom_site_aniso_U_12
N1 0.0349(12) 0.0349(13) 0.0453(13) 0.0013(10) 0.0079(10) 0.0001(10)
N2 0.0333(12) 0.0345(13) 0.0425(13) 0.0004(10) 0.0043(10) -0.0018(10)
C1 0.0426(17) 0.091(3) 0.0455(18) 0.0032(18) -0.0007(14) -0.0058(18)
C2 0.0459(18) 0.067(2) 0.0577(19) 0.0103(17) 0.0033(15) 0.0022(16)
C3 0.0436(17) 0.072(2) 0.0547(19) -0.0183(17) 0.0088(15) -0.0124(16)
C4 0.0370(15) 0.0488(19) 0.0550(18) 0.0018(14) 0.0023(13) -0.0005(13)
C5 0.0385(15) 0.0539(19) 0.0482(17) -0.0040(14) 0.0075(13) -0.0049(14)
C6 0.0295(13) 0.0433(18) 0.0453(15) 0.0014(13) 0.0057(12) -0.0039(12)
C7 0.0336(14) 0.0296(15) 0.0425(15) 0.0030(11) 0.0058(12) -0.0034(11)
C8 0.0318(14) 0.0333(16) 0.0495(16) 0.0041(12) 0.0081(12) -0.0004(12)
C9 0.0338(14) 0.0328(16) 0.0475(15) -0.0033(12) 0.0058(12) -0.0038(12)
C10 0.0338(14) 0.0347(16) 0.0493(16) 0.0015(13) 0.0059(12) -0.0015(12)
C11 0.0315(13) 0.0315(16) 0.0462(15) 0.0037(12) 0.0054(12) -0.0041(11)
C12 0.0384(15) 0.0261(14) 0.0411(14) 0.0000(11) 0.0083(12) -0.0040(12)
C13 0.0317(14) 0.0322(16) 0.0505(16) 0.0058(12) 0.0090(12) -0.0005(11)
C14 0.0363(14) 0.0294(15) 0.0462(15) 0.0047(12) 0.0043(12) -0.0051(12)
C15 0.0356(14) 0.0274(15) 0.0419(15) 0.0002(12) 0.0084(12) -0.0023(12)
C16 0.0390(15) 0.0226(14) 0.0480(16) -0.0009(11) 0.0123(13) -0.0021(11)
C17 0.0350(14) 0.0263(15) 0.0517(16) 0.0013(12) 0.0100(13) -0.0007(11)
C18 0.0399(15) 0.0288(15) 0.0452(15) 0.0008(12) 0.0085(12) -0.0015(12)
C19 0.0357(15) 0.0411(17) 0.0496(16) -0.0018(13) 0.0042(12) -0.0029(13)
C20 0.0303(13) 0.0298(15) 0.0490(15) 0.0036(12) 0.0087(12) 0.0002(11)
C21 0.0358(14) 0.0317(15) 0.0464(15) 0.0026(12) 0.0057(12) -0.0050(12)
C22 0.0338(14) 0.0383(17) 0.0470(15) 0.0062(13) 0.0060(12) -0.0030(12)
C23 0.0365(14) 0.0414(17) 0.0410(15) 0.0056(12) 0.0044(12) -0.0062(13)
C24 0.0335(14) 0.0377(16) 0.0474(16) 0.0055(13) 0.0071(12) -0.0010(12)
C25 0.0322(13) 0.0332(15) 0.0460(15) 0.0031(12) 0.0084(12) -0.0031(12)
C26 0.0341(14) 0.0299(15) 0.0484(15) 0.0013(12) 0.0056(12) -0.0034(11)
C27 0.0443(16) 0.0451(18) 0.0495(17) 0.0018(14) 0.0063(13) -0.0022(14)
C28 0.0405(15) 0.0361(17) 0.0489(16) 0.0040(13) 0.0051(13) -0.0024(13)
C29 0.0351(14) 0.0367(17) 0.0610(18) 0.0020(14) 0.0057(13) -0.0015(12)
C30 0.0496(18) 0.056(2) 0.0490(17) 0.0027(15) -0.0053(14) -0.0001(15)
C31 0.0370(15) 0.052(2) 0.063(2) 0.0022(15) -0.0022(14) 0.0042(14)
C32 0.0366(14) 0.0338(16) 0.0511(16) -0.0018(13) 0.0080(12) -0.0003(12)
C33 0.0396(15) 0.0416(18) 0.0522(16) -0.0050(13) 0.0090(13) -0.0083(13)
C34 0.0349(15) 0.052(2) 0.0622(19) 0.0062(15) 0.0013(14) -0.0082(13)
C35 0.0455(17) 0.0461(19) 0.080(2) -0.0026(16) 0.0190(16) 0.0001(14)
C36 0.060(2) 0.050(2) 0.144(4) 0.003(2) 0.050(2) 0.0032(17)
C37 0.0372(14) 0.0332(16) 0.0513(16) 0.0003(13) 0.0066(12) 0.0009(12)
C38 0.0450(16) 0.0390(17) 0.0493(16) 0.0026(13) 0.0086(13) -0.0035(13)
C39 0.0567(18) 0.0453(19) 0.0502(17) 0.0015(14) 0.0112(14) 0.0002(15)
C40 0.068(2) 0.047(2) 0.0523(18) -0.0008(15) 0.0124(16) -0.0019(16)
C41 0.067(2) 0.059(2) 0.075(2) 0.0037(18) -0.0028(18) -0.0126(18)

loop_
_atom_type_symbol
_atom_type_description
_atom_type_scat_dispersion_real
_atom_type_scat_dispersion_imag
_atom_type_scat_source
C C 0.0181 0.0091
;
International Tables for Crystallography
(Vol. C, Tables 4.2.6.8 and 6.1.1.4)
;
H H 0.0000 0.0000
;
International Tables for Crystallography
(Vol. C, Table 6.1.1.4)
;
N N 0.0311 0.0180
;
International Tables for Crystallography
(Vol. C, Tables 4.2.6.8 and 6.1.1.4)
;

loop_
_geom_angle_atom_site_label_1
_geom_angle_atom_site_label_2
_geom_angle_atom_site_label_3
_geom_angle
C15 N1 C11 117.6(2)
C15 N2 C18 122.8(2)
C15 N2 C20 129.0(2)
C18 N2 C20 108.2(2)
C3 C1 C2 119.5(3)
C3 C1 H1 120.3
C2 C1 H1 120.3
C4 C2 C1 120.2(3)
C4 C2 H2 119.9
C1 C2 H2 119.9
C1 C3 C5 119.9(3)
C1 C3 H3 120.1
C5 C3 H3 120.1
C2 C4 C6 121.8(3)
C2 C4 H4 119.1
C6 C4 H4 119.1
C6 C5 C3 121.1(3)
C6 C5 H5 119.4
C3 C5 H5 119.4
C5 C6 C4 117.5(3)
C5 C6 C7 122.0(2)
C4 C6 C7 120.4(2)
C8 C7 C9 117.7(2)
C8 C7 C6 121.8(2)
C9 C7 C6 120.6(2)
C7 C8 C12 121.3(2)
C7 C8 H6 119.4
C12 C8 H6 119.4
C10 C9 C7 122.2(2)
C10 C9 H7 118.9
C7 C9 H7 118.9
C9 C10 C11 120.5(2)
C9 C10 H8 119.8
C11 C10 H8 119.8
N1 C11 C10 119.4(2)
N1 C11 C12 121.5(2)
C10 C11 C12 119.1(2)
C11 C12 C13 118.3(2)
C11 C12 C8 119.3(2)
C13 C12 C8 122.3(2)
C14 C13 C12 121.1(2)
C14 C13 H9 119.5
C12 C13 H9 119.5
C13 C14 C15 116.1(2)
C13 C14 C16 123.2(2)
C15 C14 C16 120.6(2)
N1 C15 N2 117.7(2)
N1 C15 C14 125.3(2)
N2 C15 C14 117.1(2)
C17 C16 C14 119.3(2)
C17 C16 C32 123.1(2)
C14 C16 C32 117.6(2)
C16 C17 C18 120.4(2)
C16 C17 C37 124.3(2)
C18 C17 C37 115.3(2)
C19 C18 N2 109.1(2)
C19 C18 C17 131.1(2)
N2 C18 C17 119.6(2)
C18 C19 C21 107.8(2)
C18 C19 H10 126.1
C21 C19 H10 126.1
C23 C20 C21 122.3(2)
C23 C20 N2 130.9(2)
C21 C20 N2 106.8(2)
C22 C21 C20 118.9(2)
C22 C21 C19 133.1(2)
C20 C21 C19 107.9(2)
C25 C22 C21 120.8(2)
C25 C22 H11 119.6
C21 C22 H11 119.6
C20 C23 C24 117.3(2)
C20 C23 H12 121.3
C24 C23 H12 121.3
C23 C24 C25 122.0(3)
C23 C24 H13 119.0
C25 C24 H13 119.0
C22 C25 C24 118.7(2)
C22 C25 C26 120.6(2)
C24 C25 C26 120.7(2)
C28 C26 C27 117.3(2)
C28 C26 C25 121.6(2)
C27 C26 C25 121.1(2)
C30 C27 C26 120.8(3)
C30 C27 H14 119.6
C26 C27 H14 119.6
C29 C28 C26 121.9(3)
C29 C28 H15 119.1
C26 C28 H15 119.1
C28 C29 C31 119.5(3)
C28 C29 H16 120.2
C31 C29 H16 120.2
C31 C30 C27 120.3(3)
C31 C30 H17 119.8
C27 C30 H17 119.8
C30 C31 C29 120.1(3)
C30 C31 H18 119.9
C29 C31 H18 119.9
C16 C32 C33 112.5(2)
C16 C32 H19 109.1
C33 C32 H19 109.1
C16 C32 H20 109.1
C33 C32 H20 109.1
H19 C32 H20 107.8
C34 C33 C32 112.6(2)
C34 C33 H21 109.1
C32 C33 H21 109.1
C34 C33 H22 109.1
C32 C33 H22 109.1
H21 C33 H22 107.8
C35 C34 C33 114.0(2)
C35 C34 H23 108.7
C33 C34 H23 108.7
C35 C34 H24 108.7
C33 C34 H24 108.7
H23 C34 H24 107.6
C34 C35 C36 113.3(3)
C34 C35 H25 108.9
C36 C35 H25 108.9
C34 C35 H26 108.9
C36 C35 H26 108.9
H25 C35 H26 107.7
C35 C36 H35 109.5
C35 C36 H36 109.5
H35 C36 H36 109.5
C35 C36 H37 109.5
H35 C36 H37 109.5
H36 C36 H37 109.5
C17 C37 C38 113.3(2)
C17 C37 H27 108.9
C38 C37 H27 108.9
C17 C37 H28 108.9
C38 C37 H28 108.9
H27 C37 H28 107.7
C39 C38 C37 113.1(2)
C39 C38 H29 109.0
C37 C38 H29 109.0
C39 C38 H30 109.0
C37 C38 H30 109.0
H29 C38 H30 107.8
C38 C39 C40 116.3(2)
C38 C39 H31 108.2
C40 C39 H31 108.2
C38 C39 H32 108.2
C40 C39 H32 108.2
H31 C39 H32 107.4
C41 C40 C39 114.5(3)
C41 C40 H33 108.6
C39 C40 H33 108.6
C41 C40 H34 108.6
C39 C40 H34 108.6
H33 C40 H34 107.6
C40 C41 H38 109.5
C40 C41 H39 109.5
H38 C41 H39 109.5
C40 C41 H40 109.5
H38 C41 H40 109.5
H39 C41 H40 109.5

loop_
_geom_bond_atom_site_label_1
_geom_bond_atom_site_label_2
_geom_bond_distance
N1 C15 1.314(3)
N1 C11 1.387(3)
N2 C15 1.389(3)
N2 C18 1.398(3)
N2 C20 1.418(3)
C1 C3 1.386(4)
C1 C2 1.387(4)
C1 H1 0.9500
C2 C4 1.369(4)
C2 H2 0.9500
C3 C5 1.392(4)
C3 H3 0.9500
C4 C6 1.397(4)
C4 H4 0.9500
C5 C6 1.391(4)
C5 H5 0.9500
C6 C7 1.477(3)
C7 C8 1.375(3)
C7 C9 1.426(3)
C8 C12 1.423(3)
C8 H6 0.9500
C9 C10 1.361(3)
C9 H7 0.9500
C10 C11 1.398(3)
C10 H8 0.9500
C11 C12 1.413(3)
C12 C13 1.414(3)
C13 C14 1.367(3)
C13 H9 0.9500
C14 C15 1.445(3)
C14 C16 1.473(3)
C16 C17 1.351(3)
C16 C32 1.519(3)
C17 C18 1.453(3)
C17 C37 1.503(3)
C18 C19 1.364(3)
C19 C21 1.432(4)
C19 H10 0.9500
C20 C23 1.390(3)
C20 C21 1.399(3)
C21 C22 1.394(3)
C22 C25 1.389(3)
C22 H11 0.9500
C23 C24 1.397(3)
C23 H12 0.9500
C24 C25 1.407(3)
C24 H13 0.9500
C25 C26 1.482(3)
C26 C28 1.398(3)
C26 C27 1.402(3)
C27 C30 1.395(4)
C27 H14 0.9500
C28 C29 1.385(3)
C28 H15 0.9500
C29 C31 1.385(4)
C29 H16 0.9500
C30 C31 1.374(4)
C30 H17 0.9500
C31 H18 0.9500
C32 C33 1.541(3)
C32 H19 0.9900
C32 H20 0.9900
C33 C34 1.521(4)
C33 H21 0.9900
C33 H22 0.9900
C34 C35 1.520(4)
C34 H23 0.9900
C34 H24 0.9900
C35 C36 1.521(4)
C35 H25 0.9900
C35 H26 0.9900
C36 H35 0.9800
C36 H36 0.9800
C36 H37 0.9800
C37 C38 1.537(3)
C37 H27 0.9900
C37 H28 0.9900
C38 C39 1.519(4)
C38 H29 0.9900
C38 H30 0.9900
C39 C40 1.523(4)
C39 H31 0.9900
C39 H32 0.9900
C40 C41 1.501(4)
C40 H33 0.9900
C40 H34 0.9900
C41 H38 0.9800
C41 H39 0.9800
C41 H40 0.9800

loop_
_geom_torsion_atom_site_label_1
_geom_torsion_atom_site_label_2
_geom_torsion_atom_site_label_3
_geom_torsion_atom_site_label_4
_geom_torsion
C3 C1 C2 C4 1.0(4)
C2 C1 C3 C5 -1.2(4)
C1 C2 C4 C6 -0.2(4)
C1 C3 C5 C6 0.6(4)
C3 C5 C6 C4 0.2(4)
C3 C5 C6 C7 178.9(2)
C2 C4 C6 C5 -0.4(4)
C2 C4 C6 C7 -179.1(2)
C5 C6 C7 C8 -143.1(3)
C4 C6 C7 C8 35.5(4)
C5 C6 C7 C9 35.3(4)
C4 C6 C7 C9 -146.1(3)
C9 C7 C8 C12 1.1(4)
C6 C7 C8 C12 179.5(2)
C8 C7 C9 C10 -0.5(4)
C6 C7 C9 C10 -178.9(2)
C7 C9 C10 C11 -1.0(4)
C15 N1 C11 C10 -177.9(2)
C15 N1 C11 C12 2.2(3)
C9 C10 C11 N1 -178.2(2)
C9 C10 C11 C12 1.7(4)
N1 C11 C12 C13 -2.8(4)
C10 C11 C12 C13 177.2(2)
N1 C11 C12 C8 178.9(2)
C10 C11 C12 C8 -1.1(4)
C7 C8 C12 C11 -0.4(4)
C7 C8 C12 C13 -178.6(2)
C11 C12 C13 C14 0.8(4)
C8 C12 C13 C14 179.1(2)
C12 C13 C14 C15 1.5(3)
C12 C13 C14 C16 -178.9(2)
C11 N1 C15 N2 -178.9(2)
C11 N1 C15 C14 0.4(4)
C18 N2 C15 N1 177.6(2)
C20 N2 C15 N1 -1.8(4)
C18 N2 C15 C14 -1.8(3)
C20 N2 C15 C14 178.8(2)
C13 C14 C15 N1 -2.2(4)
C16 C14 C15 N1 178.2(2)
C13 C14 C15 N2 177.1(2)
C16 C14 C15 N2 -2.5(3)
C13 C14 C16 C17 -175.9(2)
C15 C14 C16 C17 3.7(4)
C13 C14 C16 C32 7.1(4)
C15 C14 C16 C32 -173.3(2)
C14 C16 C17 C18 -0.7(4)
C32 C16 C17 C18 176.2(2)
C14 C16 C17 C37 -179.1(2)
C32 C16 C17 C37 -2.2(4)
C15 N2 C18 C19 -178.2(2)
C20 N2 C18 C19 1.3(3)
C15 N2 C18 C17 4.8(3)
C20 N2 C18 C17 -175.7(2)
C16 C17 C18 C19 -179.7(3)
C37 C17 C18 C19 -1.1(4)
C16 C17 C18 N2 -3.5(4)
C37 C17 C18 N2 175.1(2)
N2 C18 C19 C21 -0.8(3)
C17 C18 C19 C21 175.8(2)
C15 N2 C20 C23 -2.8(4)
C18 N2 C20 C23 177.8(3)
C15 N2 C20 C21 178.1(2)
C18 N2 C20 C21 -1.3(3)
C23 C20 C21 C22 -0.6(4)
N2 C20 C21 C22 178.6(2)
C23 C20 C21 C19 -178.3(2)
N2 C20 C21 C19 0.9(3)
C18 C19 C21 C22 -177.4(3)
C18 C19 C21 C20 -0.1(3)
C20 C21 C22 C25 -0.4(4)
C19 C21 C22 C25 176.7(3)
C21 C20 C23 C24 1.1(4)
N2 C20 C23 C24 -177.9(2)
C20 C23 C24 C25 -0.6(4)
C21 C22 C25 C24 0.8(4)
C21 C22 C25 C26 -179.0(2)
C23 C24 C25 C22 -0.3(4)
C23 C24 C25 C26 179.5(2)
C22 C25 C26 C28 -150.2(3)
C24 C25 C26 C28 29.9(4)
C22 C25 C26 C27 29.0(4)
C24 C25 C26 C27 -150.8(2)
C28 C26 C27 C30 0.9(4)
C25 C26 C27 C30 -178.4(2)
C27 C26 C28 C29 0.5(4)
C25 C26 C28 C29 179.8(2)
C26 C28 C29 C31 -2.0(4)
C26 C27 C30 C31 -0.8(4)
C27 C30 C31 C29 -0.6(4)
C28 C29 C31 C30 2.0(4)
C17 C16 C32 C33 -103.6(3)
C14 C16 C32 C33 73.3(3)
C16 C32 C33 C34 174.4(2)
C32 C33 C34 C35 -78.6(3)
C33 C34 C35 C36 173.9(3)
C16 C17 C37 C38 95.2(3)
C18 C17 C37 C38 -83.3(3)
C17 C37 C38 C39 -169.6(2)
C37 C38 C39 C40 -55.6(3)
C38 C39 C40 C41 -60.6(3)
